data_4123787
loop_
_publ_author_name
'Wu, Xiangxiang'
'Liu, Rui'
'Sathyamoorthy, Bharathwaj'
'Yamato, Kazuhiro'
'Liang, Guoxing'
'Shen, Lin'
'Ma, Sufang'
'Sukumaran, Dinesh K.'
'Szyperski, Thomas'
'Fang, Weihai'
'He, Lan'
'Chen, Xuebo'
'Gong, Bing'

_publ_section_title
;
 Discrete stacking of aromatic oligoamide macrocycles.
;
_journal_issue 18
_journal_name_full 'Journal of the American Chemical Society'
_journal_page_first 5879
_journal_page_last 5882
_journal_paper_doi 10.1021/jacs.5b02552
_journal_volume 137
_journal_year 2015
_chemical_formula_moiety '(4/3)C96 H135 N9 O21, C3 H7 N O, C H Cl3'
_chemical_formula_sum 'C396 H564 Cl9 N39 O87'
_chemical_formula_weight 7577.33
_chemical_name_systematic
; 
 ? 
;
_space_group_IT_number 146
_symmetry_cell_setting trigonal
_symmetry_space_group_name_Hall 'R 3'
_symmetry_space_group_name_H-M 'R 3 :H'
_atom_sites_solution_hydrogens geom
_atom_sites_solution_primary direct
_atom_sites_solution_secondary difmap
_audit_creation_method SHELXL-97
_cell_angle_alpha 90.00
_cell_angle_beta 90.00
_cell_angle_gamma 120.00
_cell_formula_units_Z 3
_cell_length_a 26.449(7)
_cell_length_b 26.449(7)
_cell_length_c 59.41(3)
_cell_measurement_temperature 110
_cell_volume 35992(2)
_computing_cell_refinement 'Bruker SMART'
_computing_data_collection 'Bruker SMART'
_computing_data_reduction 'Bruker SAINT'
_computing_molecular_graphics 'Bruker SHELXTL'
_computing_publication_material 'Bruker SHELXTL'
_computing_structure_refinement 'SHELXL-97 (Sheldrick, 1997)'
_computing_structure_solution 'SHELXS-97 (Sheldrick, 1990)'
_diffrn_ambient_temperature 110(2)
_diffrn_measured_fraction_theta_full 0.990
_diffrn_measured_fraction_theta_max 0.990
_diffrn_radiation_monochromator graphite
_diffrn_radiation_source 'fine-focus sealed tube'
_diffrn_radiation_type MoK\a
_diffrn_radiation_wavelength 0.71073
_diffrn_reflns_av_R_equivalents 0.0876
_diffrn_reflns_av_sigmaI/netI 0.1369
_diffrn_reflns_limit_h_max 34
_diffrn_reflns_limit_h_min -34
_diffrn_reflns_limit_k_max 34
_diffrn_reflns_limit_k_min -34
_diffrn_reflns_limit_l_max 77
_diffrn_reflns_limit_l_min -53
_diffrn_reflns_number 71245
_diffrn_reflns_theta_full 27.83
_diffrn_reflns_theta_max 27.83
_diffrn_reflns_theta_min 1.85
_exptl_absorpt_coefficient_mu 0.122
_exptl_absorpt_correction_type none
_exptl_crystal_colour colorless
_exptl_crystal_density_diffrn 1.049
_exptl_crystal_density_method 'not measured'
_exptl_crystal_description block
_exptl_crystal_F_000 12186
_exptl_crystal_size_max 0.50
_exptl_crystal_size_mid 0.42
_exptl_crystal_size_min 0.30
_platon_squeeze_details ' '
_refine_diff_density_max 0.508
_refine_diff_density_min -0.363
_refine_diff_density_rms 0.070
_refine_ls_abs_structure_details 'Flack H D (1983), Acta Cryst. A39, 876-881'
_refine_ls_abs_structure_Flack 0.7(3)
_refine_ls_extinction_method none
_refine_ls_goodness_of_fit_ref 0.801
_refine_ls_hydrogen_treatment mixed
_refine_ls_matrix_type full
_refine_ls_number_parameters 1528
_refine_ls_number_reflns 27563
_refine_ls_number_restraints 87
_refine_ls_restrained_S_all 0.808
_refine_ls_R_factor_all 0.1864
_refine_ls_R_factor_gt 0.0913
_refine_ls_shift/su_max o.096
_refine_ls_shift/su_mean 0.043
_refine_ls_structure_factor_coef Fsqd
_refine_ls_weighting_details 'calc w=1/[\s^2^(Fo^2^)+(0.1600P)^2^+0.0000P] where P=(Fo^2^+2Fc^2^)/3'
_refine_ls_weighting_scheme calc
_refine_ls_wR_factor_gt 0.2397
_refine_ls_wR_factor_ref 0.2791
_reflns_number_gt 9056
_reflns_number_total 27563
_reflns_threshold_expression >2sigma(I)
_cod_data_source_file ja5b02552_si_002.cif
_cod_data_source_block 110530a_0m
_cod_depositor_comments
;
The following automatic conversions were performed:

'_symmetry_cell_setting' value 'Trigonal' changed to 'trigonal'
according to
/usr/data/users/saulius/crontab/automatic-downloads/current/ACS/lib/dictionaries/cif_core.dic
dictionary named 'cif_core.dic' version 2.4.2 from 2011-04-26.

Automatic conversion script
Id: cif_fix_values 3271 2015-04-21 07:52:19Z andrius 
;
_cod_original_cell_volume 35991(22)
_cod_original_sg_symbol_H-M R3
_cod_original_formula_sum 'C396 H564 N39 O87 Cl9'
_cod_database_code 4123787

loop_
_symmetry_equiv_pos_as_xyz
'x, y, z'
'-y, x-y, z'
'-x+y, -x, z'
'x+2/3, y+1/3, z+1/3'
'-y+2/3, x-y+1/3, z+1/3'
'-x+y+2/3, -x+1/3, z+1/3'
'x+1/3, y+2/3, z+2/3'
'-y+1/3, x-y+2/3, z+2/3'
'-x+y+1/3, -x+2/3, z+2/3'

loop_
_atom_site_label
_atom_site_type_symbol
_atom_site_fract_x
_atom_site_fract_y
_atom_site_fract_z
_atom_site_U_iso_or_equiv
_atom_site_adp_type
_atom_site_occupancy
_atom_site_symmetry_multiplicity
_atom_site_calc_flag
_atom_site_refinement_flags
C1 C -1.0910(4) 0.4152(4) 0.4432(2) 0.089(3) Uani 1 1 d .
C2 C -0.7574(5) 1.0705(4) 0.42671(17) 0.113(4) Uani 1 1 d .
H2A H -0.7436 1.0788 0.4420 0.169 Uiso 1 1 calc R
H2B H -0.7770 1.0916 0.4231 0.169 Uiso 1 1 calc R
H2C H -0.7249 1.0821 0.4167 0.169 Uiso 1 1 calc R
C3 C -1.0747(3) 0.6915(4) 0.40612(16) 0.094(3) Uani 1 1 d .
H3A H -1.1029 0.7009 0.4004 0.141 Uiso 1 1 calc R
H3B H -1.0774 0.6590 0.3979 0.141 Uiso 1 1 calc R
H3C H -1.0362 0.7246 0.4044 0.141 Uiso 1 1 calc R
C4 C -1.1434(4) 0.6267(4) 0.43634(17) 0.083(3) Uani 1 1 d .
H4B H -1.1496 0.6181 0.4521 0.124 Uiso 1 1 calc R
H4C H -1.1472 0.5934 0.4284 0.124 Uiso 1 1 calc R
H4D H -1.1720 0.6360 0.4308 0.124 Uiso 1 1 calc R
C5 C -1.1687(3) 0.3963(4) 0.4153(2) 0.091(3) Uani 1 1 d .
H5B H -1.1907 0.3975 0.4284 0.109 Uiso 1 1 calc R
C6 C -0.7992(5) 1.0059(4) 0.42417(15) 0.084(3) Uani 1 1 d .
H6B H -0.8327 0.9965 0.4339 0.101 Uiso 1 1 calc R
C7 C -0.93084(18) 0.46163(19) 0.45114(9) 0.053(2) Uani 1 1 d G
C22 C -0.99039(19) 0.42683(14) 0.44724(9) 0.057(2) Uani 1 1 d G
C20 C -1.02596(14) 0.45162(18) 0.44694(9) 0.0456(17) Uani 1 1 d G
C25 C -1.00198(17) 0.51120(19) 0.45055(8) 0.0514(19) Uani 1 1 d G
C16 C -0.94243(17) 0.54599(14) 0.45445(7) 0.0323(14) Uani 1 1 d G
C24 C -0.90686(13) 0.52121(18) 0.45475(7) 0.054(2) Uani 1 1 d G
H24A H -0.8670 0.5445 0.4574 0.065 Uiso 1 1 calc R
C8 C -0.8111(3) 0.9086(3) 0.43747(13) 0.060(2) Uani 1 1 d .
H8B H -0.8376 0.9032 0.4497 0.072 Uiso 1 1 calc R
H8C H -0.8339 0.8890 0.4242 0.072 Uiso 1 1 calc R
C9 C -0.7724(4) 0.9717(3) 0.43284(16) 0.091(3) Uani 1 1 d .
H9B H -0.7432 0.9755 0.4220 0.109 Uiso 1 1 calc R
H9C H -0.7520 0.9901 0.4467 0.109 Uiso 1 1 calc R
C10 C -1.0664(4) 0.5314(4) 0.47032(19) 0.094(3) Uani 1 1 d .
H10J H -1.0910 0.5482 0.4687 0.141 Uiso 1 1 calc R
H10K H -1.0381 0.5516 0.4819 0.141 Uiso 1 1 calc R
H10L H -1.0898 0.4909 0.4743 0.141 Uiso 1 1 calc R
C11 C -0.88372(14) 0.7325(2) 0.45102(10) 0.065(2) Uani 1 1 d G
C12 C -0.85957(17) 0.7917(2) 0.44651(9) 0.061(2) Uani 1 1 d G
H12J H -0.8837 0.8070 0.4433 0.073 Uiso 1 1 calc R
C18 C -0.79932(19) 0.82805(15) 0.44671(9) 0.051(2) Uani 1 1 d G
C27 C -0.76322(14) 0.80521(18) 0.45143(10) 0.065(2) Uani 1 1 d G
C13 C -0.78737(18) 0.7460(2) 0.45594(11) 0.078(3) Uani 1 1 d G
H13I H -0.7632 0.7307 0.4591 0.094 Uiso 1 1 calc R
C23 C -0.84762(19) 0.70963(16) 0.45574(11) 0.074(3) Uani 1 1 d G
C14 C -1.0415(3) 0.6601(3) 0.44218(12) 0.0452(17) Uani 1 1 d .
H14K H -1.0519 0.6451 0.4574 0.054 Uiso 1 1 calc R
H14L H -1.0411 0.6300 0.4330 0.054 Uiso 1 1 calc R
C15 C -0.8647(3) 0.6505(3) 0.46007(13) 0.058(2) Uani 1 1 d .
C17 C -1.0877(3) 0.6742(3) 0.43295(13) 0.0539(19) Uani 1 1 d .
H17A H -1.0844 0.7078 0.4412 0.065 Uiso 1 1 calc R
C19 C -0.9798(3) 0.7151(3) 0.44222(15) 0.070(2) Uani 1 1 d .
H19A H -0.9692 0.7319 0.4273 0.084 Uiso 1 1 calc R
H19B H -0.9782 0.7444 0.4525 0.084 Uiso 1 1 calc R
C26 C -0.8223(5) 0.9872(4) 0.40159(18) 0.105(3) Uani 1 1 d .
H26A H -0.8489 0.9459 0.4016 0.158 Uiso 1 1 calc R
H26B H -0.7908 0.9963 0.3914 0.158 Uiso 1 1 calc R
H26C H -0.8425 1.0071 0.3969 0.158 Uiso 1 1 calc R
C29 C -0.6438(4) 1.1009(4) 0.20535(15) 0.073(2) Uani 1 1 d .
H29A H -0.6103 1.0968 0.2080 0.110 Uiso 1 1 calc R
H29B H -0.6761 1.0723 0.2140 0.110 Uiso 1 1 calc R
H29C H -0.6352 1.1393 0.2097 0.110 Uiso 1 1 calc R
C30 C -0.3420(4) 1.1465(5) 0.2136(2) 0.138(5) Uani 1 1 d .
H30A H -0.3223 1.1871 0.2177 0.207 Uiso 1 1 calc R
H30B H -0.3297 1.1259 0.2235 0.207 Uiso 1 1 calc R
H30C H -0.3834 1.1306 0.2150 0.207 Uiso 1 1 calc R
C31 C -0.3260(4) 1.1400(4) 0.18776(17) 0.094(3) Uani 1 1 d .
H31A H -0.3360 1.1623 0.1773 0.113 Uiso 1 1 calc R
C32 C -0.7135(4) 1.0998(4) 0.18012(17) 0.082(3) Uani 1 1 d .
H32A H -0.7066 1.1359 0.1866 0.124 Uiso 1 1 calc R
H32B H -0.7466 1.0679 0.1873 0.124 Uiso 1 1 calc R
H32C H -0.7212 1.0996 0.1643 0.124 Uiso 1 1 calc R
C33 C -0.8012(4) 0.9326(4) 0.14450(18) 0.089(3) Uani 1 1 d .
H33A H -0.7814 0.9742 0.1464 0.133 Uiso 1 1 calc R
H33B H -0.8418 0.9183 0.1415 0.133 Uiso 1 1 calc R
H33C H -0.7843 0.9230 0.1321 0.133 Uiso 1 1 calc R
C34 C -0.6192(3) 1.0272(3) 0.17305(12) 0.0485(18) Uani 1 1 d .
H34A H -0.5813 1.0537 0.1775 0.058 Uiso 1 1 calc R
C36 C -0.3567(3) 1.0753(4) 0.18170(16) 0.076(3) Uani 1 1 d .
H36A H -0.3510 1.0538 0.1937 0.091 Uiso 1 1 calc R
H36B H -0.3396 1.0700 0.1681 0.091 Uiso 1 1 calc R
C37 C -0.9181(3) 0.8388(3) 0.1700(2) 0.072(3) Uani 1 1 d .
C38 C -0.6575(3) 1.0929(3) 0.18364(16) 0.060(2) Uani 1 1 d .
H38A H -0.6252 1.1247 0.1754 0.073 Uiso 1 1 calc R
C39 C -0.4218(3) 1.0514(3) 0.17808(15) 0.063(2) Uani 1 1 d .
H39A H -0.4400 1.0534 0.1920 0.076 Uiso 1 1 calc R
H39B H -0.4279 1.0742 0.1667 0.076 Uiso 1 1 calc R
O13 O -0.5226(2) 0.8179(2) 0.17091(12) 0.107(2) Uani 1 1 d .
C42 C -0.6868(3) 0.8447(4) 0.15315(16) 0.070(2) Uani 1 1 d .
C43 C -0.6667(4) 1.0373(3) 0.17418(15) 0.076(3) Uani 1 1 d .
H43A H -0.6972 1.0059 0.1829 0.091 Uiso 1 1 calc R
H43B H -0.6818 1.0339 0.1590 0.091 Uiso 1 1 calc R
C46 C -0.52649(19) 0.9033(2) 0.16210(9) 0.076(3) Uani 1 1 d G
C50 C -0.50401(14) 0.9621(2) 0.16694(8) 0.058(2) Uani 1 1 d G
C49 C -0.54093(18) 0.98530(15) 0.16780(8) 0.0404(16) Uani 1 1 d G
H49A H -0.5259 1.0247 0.1710 0.048 Uiso 1 1 calc R
C52 C -0.60034(16) 0.94967(19) 0.16382(8) 0.0405(16) Uani 1 1 d G
C45 C -0.62282(14) 0.89084(18) 0.15898(8) 0.0454(18) Uani 1 1 d G
C44 C -0.5859(2) 0.86764(16) 0.15812(9) 0.073(2) Uani 1 1 d G
H44A H -0.6009 0.8283 0.1549 0.088 Uiso 1 1 calc R
C48 C -0.81099(19) 0.7630(2) 0.15711(9) 0.0490(18) Uani 1 1 d G
H48A H -0.7879 0.7468 0.1534 0.059 Uiso 1 1 calc R
C53 C -0.78644(16) 0.8232(2) 0.15818(9) 0.068(2) Uani 1 1 d G
C35 C -0.8210(2) 0.84736(16) 0.16371(11) 0.061(2) Uani 1 1 d G
C51 C -0.8801(2) 0.8112(2) 0.16818(11) 0.093(3) Uani 1 1 d G
C47 C -0.90460(16) 0.7509(2) 0.16710(10) 0.071(3) Uani 1 1 d G
C54 C -0.8701(2) 0.72680(16) 0.16157(9) 0.057(2) Uani 1 1 d G
C55 C -0.6572(7) 1.1135(7) 0.3393(9) 0.26(3) Uani 0.50 1 d P
H55A H -0.6377 1.1399 0.3269 0.317 Uiso 0.50 1 calc PR
H55B H -0.6872 1.1195 0.3461 0.317 Uiso 0.50 1 calc PR
C55' C -0.6126(7) 1.1058(6) 0.3577(5) 0.126(11) Uani 0.50 1 d P
C56 C -0.6794(8) 1.0312(7) 0.3339(5) 0.137(9) Uani 0.50 1 d P
H56A H -0.7201 0.9997 0.3350 0.164 Uiso 0.50 1 calc PR
C56' C -0.6346(5) 1.0442(5) 0.35376(17) 0.032(3) Uani 0.50 1 d P
H56B H -0.6476 1.0178 0.3668 0.038 Uiso 0.50 1 calc PR
C57 C -0.9639(5) 0.9201(5) 0.3556(3) 0.181(6) Uani 1 1 d D
C58 C -0.8066(5) 0.9266(4) 0.34888(18) 0.112(4) Uani 1 1 d .
H58A H -0.7877 0.9671 0.3449 0.168 Uiso 1 1 calc R
H58B H -0.7845 0.9209 0.3604 0.168 Uiso 1 1 calc R
H58C H -0.8452 0.9142 0.3543 0.168 Uiso 1 1 calc R
C59 C -0.3496(6) 1.1787(5) 0.3158(3) 0.221(10) Uani 1 1 d .
H59A H -0.3281 1.2206 0.3168 0.331 Uiso 1 1 calc R
H59B H -0.3903 1.1657 0.3137 0.331 Uiso 1 1 calc R
H59C H -0.3355 1.1662 0.3034 0.331 Uiso 1 1 calc R
C60 C -1.0036(5) 0.6857(4) 0.35659(15) 0.088(3) Uani 1 1 d .
H60A H -1.0448 0.6602 0.3545 0.132 Uiso 1 1 calc R
H60B H -0.9970 0.7202 0.3645 0.132 Uiso 1 1 calc R
H60C H -0.9879 0.6660 0.3652 0.132 Uiso 1 1 calc R
C62 C -0.3411(5) 1.1515(5) 0.3387(2) 0.107(3) Uani 1 1 d .
H62A H -0.3578 1.1639 0.3508 0.128 Uiso 1 1 calc R
C65 C -0.3667(3) 1.0909(4) 0.34068(19) 0.096(3) Uani 1 1 d .
H65A H -0.3565 1.0811 0.3551 0.116 Uiso 1 1 calc R
H65B H -0.3522 1.0762 0.3289 0.116 Uiso 1 1 calc R
C66 C -0.63177(15) 0.88401(18) 0.33513(8) 0.0529(19) Uani 1 1 d G
C75 C -0.5920(2) 0.86489(15) 0.33841(8) 0.0542(19) Uani 1 1 d G
H75A H -0.6051 0.8252 0.3396 0.065 Uiso 1 1 calc R
C63 C -0.53269(19) 0.9051(2) 0.33992(8) 0.0509(19) Uani 1 1 d G
C64 C -0.51316(15) 0.96451(19) 0.33815(9) 0.067(2) Uani 1 1 d G
C68 C -0.5529(2) 0.98362(15) 0.33487(9) 0.062(2) Uani 1 1 d G
H68A H -0.5399 1.0233 0.3337 0.074 Uiso 1 1 calc R
C73 C -0.61224(18) 0.9434(2) 0.33336(8) 0.0500(19) Uani 1 1 d G
C70 C -0.9344(4) 0.8192(4) 0.32934(15) 0.064(2) Uani 1 1 d .
C71 C -0.6917(4) 0.8362(4) 0.33133(18) 0.091(3) Uani 1 1 d .
C74 C -0.8774(3) 0.6235(3) 0.34348(14) 0.062(2) Uani 1 1 d .
C76 C -0.6381(4) 1.0204(3) 0.33253(18) 0.082(3) Uani 1 1 d .
H76A H -0.6068 1.0464 0.3223 0.099 Uiso 1 1 calc R
C77 C -0.4358(4) 1.0614(4) 0.33873(15) 0.078(3) Uani 1 1 d .
H77A H -0.4518 1.0722 0.3513 0.094 Uiso 1 1 calc R
H77B H -0.4470 1.0723 0.3248 0.094 Uiso 1 1 calc R
C78 C -0.89507(18) 0.7960(2) 0.33271(8) 0.061(2) Uani 1 1 d G
C67 C -0.8350(2) 0.83321(14) 0.33193(8) 0.0378(16) Uani 1 1 d G
C79 C -0.79771(14) 0.81044(17) 0.33298(8) 0.0501(19) Uani 1 1 d G
C72 C -0.82053(17) 0.75051(18) 0.33481(8) 0.0408(16) Uani 1 1 d G
H72A H -0.7956 0.7353 0.3355 0.049 Uiso 1 1 calc R
C69 C -0.88062(18) 0.71335(14) 0.33558(7) 0.0455(18) Uani 1 1 d G
C61 C -0.91789(14) 0.73611(19) 0.33453(8) 0.0426(17) Uani 1 1 d G
C81 C -0.4971(3) 0.8666(3) 0.27773(16) 0.073(3) Uani 1 1 d .
C83 C -0.1724(4) 0.8351(5) 0.27704(19) 0.101(3) Uani 1 1 d .
H83A H -0.1565 0.8714 0.2684 0.121 Uiso 1 1 calc R
C86 C -0.2716(3) 0.8303(3) 0.27533(14) 0.063(2) Uani 1 1 d .
H86A H -0.2533 0.8708 0.2762 0.076 Uiso 1 1 calc R
C87 C -0.3091(4) 0.9867(4) 0.28116(17) 0.097(3) Uani 1 1 d .
H87A H -0.2830 0.9967 0.2931 0.117 Uiso 1 1 calc R
C88 C -0.4558(5) 0.7068(4) 0.26981(16) 0.079(3) Uani 1 1 d .
C89 C -0.1516(5) 0.7902(6) 0.2662(3) 0.197(8) Uani 1 1 d .
H89A H -0.1100 0.8077 0.2675 0.296 Uiso 1 1 calc R
H89B H -0.1627 0.7832 0.2507 0.296 Uiso 1 1 calc R
H89C H -0.1703 0.7539 0.2743 0.296 Uiso 1 1 calc R
C90 C -0.3983(4) 0.5124(4) 0.28817(18) 0.078(3) Uani 1 1 d D
C91 C -0.2963(5) 1.0066(6) 0.2594(3) 0.165(6) Uani 1 1 d .
C94 C -0.3336(4) 0.6449(4) 0.25642(16) 0.095(3) Uani 1 1 d .
H94A H -0.2921 0.6708 0.2569 0.143 Uiso 1 1 calc R
H94B H -0.3514 0.6625 0.2478 0.143 Uiso 1 1 calc R
H94C H -0.3418 0.6088 0.2495 0.143 Uiso 1 1 calc R
C98 C -0.2197(9) 1.1252(13) 0.2810(3) 0.283(15) Uani 1 1 d .
H98A H -0.1786 1.1515 0.2829 0.424 Uiso 1 1 calc R
H98B H -0.2364 1.1070 0.2952 0.424 Uiso 1 1 calc R
H98C H -0.2382 1.1464 0.2759 0.424 Uiso 1 1 calc R
C100 C -0.44836(18) 0.8529(2) 0.27832(11) 0.070(2) Uani 1 1 d G
C96 C -0.3887(2) 0.89195(16) 0.27924(9) 0.062(2) Uani 1 1 d G
C103 C -0.34948(14) 0.8715(2) 0.27793(9) 0.064(2) Uani 1 1 d G
H10A H -0.3095 0.8976 0.2785 0.077 Uiso 1 1 calc R
C92 C -0.37000(19) 0.8121(2) 0.27569(9) 0.0467(18) Uani 1 1 d G
C102 C -0.4297(2) 0.77302(17) 0.27476(10) 0.063(2) Uani 1 1 d G
C93 C -0.46889(14) 0.7935(2) 0.27608(11) 0.098(3) Uani 1 1 d G
H93A H -0.5088 0.7673 0.2755 0.117 Uiso 1 1 calc R
C101 C -0.5134(2) 0.5816(2) 0.27884(9) 0.070(2) Uani 1 1 d G
H10B H -0.5383 0.5968 0.2785 0.084 Uiso 1 1 calc R
C95 C -0.4534(2) 0.61859(17) 0.27715(10) 0.065(2) Uani 1 1 d G
C97 C -0.41614(16) 0.5958(2) 0.27770(9) 0.070(2) Uani 1 1 d G
C105 C -0.4388(2) 0.5360(2) 0.27993(9) 0.0507(19) Uani 1 1 d G
C99 C -0.4988(2) 0.49893(17) 0.28162(10) 0.071(2) Uani 1 1 d G
C106 C -0.53609(16) 0.5217(2) 0.28107(9) 0.057(2) Uani 1 1 d G
C104 C -0.5232(5) 0.4092(4) 0.26503(17) 0.126(5) Uani 1 1 d .
H10C H -0.5401 0.3688 0.2692 0.189 Uiso 1 1 calc R
H10D H -0.4844 0.4232 0.2594 0.189 Uiso 1 1 calc R
H10E H -0.5466 0.4131 0.2536 0.189 Uiso 1 1 calc R
C107 C -0.2425(3) 0.7955(4) 0.27386(13) 0.075(3) Uani 1 1 d .
H10F H -0.2621 0.7554 0.2714 0.090 Uiso 1 1 calc R
C108 C -0.2169(7) 1.0919(7) 0.2388(3) 0.207(8) Uani 1 1 d .
C109 C -1.0408(5) 0.3447(4) 0.42487(19) 0.110(4) Uani 1 1 d .
H10M H -1.0509 0.3045 0.4239 0.164 Uiso 1 1 calc R
H10N H -1.0168 0.3657 0.4122 0.164 Uiso 1 1 calc R
H10O H -1.0757 0.3474 0.4248 0.164 Uiso 1 1 calc R
C110 C -1.1798(4) 0.4216(6) 0.4002(2) 0.130(5) Uani 1 1 d .
H11L H -1.1546 0.4272 0.3873 0.156 Uiso 1 1 calc R
C111 C -1.1648(4) 0.4810(5) 0.40945(18) 0.110(3) Uani 1 1 d .
H11M H -1.1249 0.5012 0.4144 0.164 Uiso 1 1 calc R
H11N H -1.1899 0.4761 0.4219 0.164 Uiso 1 1 calc R
H11O H -1.1700 0.5033 0.3979 0.164 Uiso 1 1 calc R
C112 C -0.9851(6) 0.7126(5) 0.1940(2) 0.132(5) Uani 1 1 d .
H11A H -1.0262 0.6851 0.1942 0.198 Uiso 1 1 calc R
H11B H -0.9786 0.7508 0.1975 0.198 Uiso 1 1 calc R
H11C H -0.9658 0.7014 0.2049 0.198 Uiso 1 1 calc R
C113 C -1.2426(4) 0.3933(5) 0.3922(2) 0.142(4) Uani 1 1 d .
H11P H -1.2453 0.4158 0.3800 0.214 Uiso 1 1 calc R
H11Q H -1.2672 0.3917 0.4043 0.214 Uiso 1 1 calc R
H11R H -1.2550 0.3544 0.3870 0.214 Uiso 1 1 calc R
C114 C -1.1923(6) 0.3271(8) 0.4113(6) 0.40(2) Uani 1 1 d .
H11S H -1.2329 0.3077 0.4073 0.593 Uiso 1 1 calc R
H11T H -1.1875 0.3102 0.4249 0.593 Uiso 1 1 calc R
H11U H -1.1704 0.3226 0.3994 0.593 Uiso 1 1 calc R
C115 C -0.9933(5) 0.8602(6) 0.34213(17) 0.128(5) Uani 1 1 d D
C117 C -1.0711(4) 0.7804(5) 0.3319(3) 0.144(5) Uani 1 1 d D
C118 C -0.2592(4) 1.1641(6) 0.18887(19) 0.140(5) Uani 1 1 d .
H11D H -0.2398 1.2046 0.1930 0.210 Uiso 1 1 calc R
H11E H -0.2454 1.1602 0.1744 0.210 Uiso 1 1 calc R
H11F H -0.2510 1.1426 0.1999 0.210 Uiso 1 1 calc R
C122 C 0.2681(6) 0.7675(6) 0.3887(2) 0.250(12) Uani 1 1 d D
H12A H 0.2374 0.7275 0.3878 0.374 Uiso 1 1 calc R
H12B H 0.2912 0.7727 0.4019 0.374 Uiso 1 1 calc R
H12C H 0.2924 0.7772 0.3756 0.374 Uiso 1 1 calc R
C123 C 0.2969(5) 0.8719(6) 0.39107(18) 0.164(5) Uani 1 1 d D
H12D H 0.2835 0.8996 0.3919 0.247 Uiso 1 1 calc R
H12K H 0.3200 0.8792 0.3777 0.247 Uiso 1 1 calc R
H12L H 0.3200 0.8758 0.4041 0.247 Uiso 1 1 calc R
N1 N -1.1096(3) 0.4218(3) 0.42314(15) 0.078(2) Uani 1 1 d .
H1A H -1.0829 0.4439 0.4137 0.093 Uiso 1 1 calc R
N2 N -0.9224(2) 0.6056(2) 0.45542(10) 0.0515(16) Uani 1 1 d .
H2D H -0.9478 0.6163 0.4529 0.062 Uiso 1 1 calc R
N3 N -0.8961(2) 0.4345(3) 0.45165(9) 0.0458(14) Uani 1 1 d .
H3D H -0.9138 0.3972 0.4530 0.055 Uiso 1 1 calc R
N4 N -0.9100(4) 0.8640(4) 0.19045(18) 0.123(4) Uani 1 1 d .
H4A H -0.8909 0.8578 0.2007 0.148 Uiso 1 1 calc R
N5 N -0.8944(3) 0.6658(2) 0.16300(11) 0.0636(19) Uani 1 1 d .
H5A H -0.9305 0.6459 0.1669 0.076 Uiso 1 1 calc R
N6 N -0.7263(3) 0.8604(3) 0.15628(11) 0.0638(19) Uani 1 1 d .
H6A H -0.7138 0.8972 0.1573 0.077 Uiso 1 1 calc R
N7 N -0.9081(3) 0.6502(3) 0.33774(9) 0.0524(16) Uani 1 1 d .
H7A H -0.9449 0.6290 0.3353 0.063 Uiso 1 1 calc R
N8 N -0.7383(2) 0.8495(2) 0.33190(8) 0.0404(13) Uani 1 1 d .
H8A H -0.7280 0.8859 0.3315 0.049 Uiso 1 1 calc R
N9 N -0.9583(3) 0.8341(4) 0.34424(14) 0.093(2) Uani 1 1 d .
H9A H -0.9522 0.8273 0.3578 0.111 Uiso 1 1 calc R
N10 N -0.3742(3) 0.5057(4) 0.26679(13) 0.089(2) Uani 1 1 d D
H10I H -0.3823 0.5121 0.2535 0.107 Uiso 1 1 calc R
N11 N -0.5975(3) 0.4829(3) 0.28023(11) 0.070(2) Uani 1 1 d .
H11K H -0.6094 0.4463 0.2815 0.085 Uiso 1 1 calc R
N12 N -0.4312(2) 0.6767(3) 0.27791(11) 0.0581(17) Uani 1 1 d .
H12H H -0.3976 0.6968 0.2843 0.070 Uiso 1 1 calc R
N15 N 0.2418(6) 0.8072(5) 0.39013(16) 0.152(5) Uani 1 1 d D
O1 O -1.1218(3) 0.3821(3) 0.45855(17) 0.128(3) Uani 1 1 d .
O2 O -0.8293(2) 0.6364(2) 0.46820(9) 0.0716(16) Uani 1 1 d .
O3 O -1.0101(2) 0.3688(2) 0.44477(10) 0.0669(15) Uani 1 1 d .
O4 O -0.7748(2) 0.8855(2) 0.44341(9) 0.0614(14) Uani 1 1 d .
O5 O -0.94183(18) 0.6944(2) 0.44954(9) 0.0613(15) Uani 1 1 d .
O7 O -1.03602(19) 0.5366(2) 0.44881(10) 0.0658(16) Uani 1 1 d .
O8 O -0.6975(2) 0.7980(3) 0.14787(14) 0.104(2) Uani 1 1 d .
O9 O -0.9627(2) 0.7131(2) 0.17243(11) 0.0805(17) Uani 1 1 d .
O10 O -0.7954(2) 0.9059(2) 0.16465(9) 0.0619(15) Uani 1 1 d .
O11 O -0.4463(2) 0.9929(2) 0.17098(9) 0.0611(14) Uani 1 1 d .
O12 O -0.6378(2) 0.96993(19) 0.16409(9) 0.0550(13) Uani 1 1 d .
C41 C -0.4945(4) 0.8685(3) 0.1590(3) 0.214(9) Uani 1 1 d .
O14 O -0.7067(3) 0.7872(3) 0.3379(2) 0.213(6) Uani 1 1 d .
O15 O -0.9459(2) 0.8262(2) 0.30709(11) 0.0773(17) Uani 1 1 d .
O16 O -0.6537(2) 0.9604(2) 0.33076(8) 0.0614(14) Uani 1 1 d .
O17 O -0.9756(3) 0.7017(2) 0.33514(9) 0.0679(15) Uani 1 1 d .
O18 O -0.8102(2) 0.8918(2) 0.32885(8) 0.0600(14) Uani 1 1 d .
O19 O -0.45412(19) 1.0018(2) 0.33911(8) 0.0551(13) Uani 1 1 d .
O20 O -0.8290(3) 0.6524(2) 0.35212(11) 0.093(2) Uani 1 1 d .
O21 O -0.5464(3) 0.8252(3) 0.2822(2) 0.190(5) Uani 1 1 d .
O22 O -0.3869(3) 0.5080(3) 0.30385(11) 0.083(2) Uani 1 1 d .
O23 O -0.5056(3) 0.6825(2) 0.26138(11) 0.0797(17) Uani 1 1 d .
O24 O -0.35631(19) 0.6342(2) 0.27857(9) 0.0595(14) Uani 1 1 d .
O25 O -0.5211(2) 0.4408(2) 0.28337(10) 0.0668(15) Uani 1 1 d .
O26 O -0.3713(2) 0.9474(2) 0.28185(10) 0.0752(16) Uani 1 1 d .
O27 O -0.3339(2) 0.7901(2) 0.27509(9) 0.0713(16) Uani 1 1 d .
O29 O -0.9493(2) 0.8383(3) 0.15636(12) 0.085(2) Uani 1 1 d .
O32 O 0.1951(6) 0.8472(5) 0.3920(3) 0.216(5) Uani 1 1 d D
C127 C -1.0573(6) 0.8107(9) 0.3660(4) 0.225(10) Uani 1 1 d D
C128 C -1.0598(6) 0.8379(7) 0.3432(4) 0.56(3) Uani 0.50 1 d PDU
C82 C -0.1630(5) 0.8466(5) 0.3006(2) 0.127(4) Uani 1 1 d .
H82A H -0.1219 0.8678 0.3036 0.190 Uiso 1 1 calc R
H82B H -0.1806 0.8103 0.3087 0.190 Uiso 1 1 calc R
H82C H -0.1803 0.8693 0.3053 0.190 Uiso 1 1 calc R
C125 C -0.2303(5) 1.0737(7) 0.2620(3) 0.173(8) Uani 1 1 d .
H12I H -0.2015 1.0622 0.2662 0.208 Uiso 1 1 calc R
C126 C -0.9345(5) 0.9025(4) 0.1949(2) 0.107(4) Uani 1 1 d D
H12N H -0.9498 0.9127 0.1817 0.128 Uiso 1 1 calc R
C129 C -0.2758(5) 1.1845(7) 0.3423(3) 0.210(9) Uani 1 1 d .
H12E H -0.2669 1.1751 0.3568 0.315 Uiso 1 1 calc R
H12F H -0.2616 1.2257 0.3414 0.315 Uiso 1 1 calc R
H12G H -0.2574 1.1737 0.3308 0.315 Uiso 1 1 calc R
O33 O -0.6735(3) 0.8126(3) 0.4595(4) 0.428(15) Uani 1 1 d .
C134 C -0.6995(4) 0.8367(4) 0.45016(17) 0.089(3) Uani 1 1 d .
C140 C -0.2666(12) 0.5392(9) 0.2712(4) 0.45(2) Uani 1 1 d DU
H14O H -0.2368 0.5308 0.2769 0.544 Uiso 1 1 calc R
C139 C -0.3290(7) 0.4836(9) 0.2736(3) 0.251(9) Uani 1 1 d DU
H13D H -0.3352 0.4722 0.2895 0.301 Uiso 1 1 calc R
C132 C -0.3448(10) 0.4294(10) 0.2595(4) 0.301 Uiso 1 1 d D
H13E H -0.3261 0.4093 0.2657 0.376 Uiso 1 1 calc R
H13F H -0.3318 0.4408 0.2443 0.376 Uiso 1 1 calc R
H13G H -0.3863 0.4039 0.2597 0.376 Uiso 1 1 calc R
C146 C -0.6280(6) 1.1246(5) 0.3746(4) 0.208(9) Uani 1 1 d .
H14D H -0.6075 1.1236 0.3877 0.312 Uiso 1 1 calc R
H14E H -0.6693 1.1005 0.3769 0.312 Uiso 1 1 calc R
H14F H -0.6189 1.1641 0.3718 0.312 Uiso 1 1 calc R
C147 C -0.5412(9) 1.1407(5) 0.3544(2) 0.235(10) Uani 1 1 d .
H14G H -0.5240 1.1275 0.3655 0.353 Uiso 1 1 calc R
H14H H -0.5261 1.1818 0.3561 0.353 Uiso 1 1 calc R
H14I H -0.5319 1.1330 0.3396 0.353 Uiso 1 1 calc R
C159 C -0.6667 0.6667 0.1831(6) 0.193(13) Uani 1 3 d S
H15C H -0.6667 0.6667 0.1666 0.231 Uiso 1 3 calc SR
C160 C -0.6667 0.6667 0.3876(5) 0.4280(13) Uani 1 3 d SDU
H16B H -0.6667 0.6667 0.4041 0.514 Uiso 1 3 calc SR
Cl3 Cl -0.6814(5) 0.7186(6) 0.1877(3) 0.473(7) Uani 1 1 d U
C162 C -0.6667 0.6667 0.3084(3) 0.093(4) Uani 1 3 d SD
H16A H -0.6667 0.6667 0.2919 0.112 Uiso 1 3 calc SR
Cl5 Cl -0.6030(3) 0.7214(3) 0.31726(18) 0.344(4) Uani 1 1 d DU
C143 C -0.9774(7) 0.8746(6) 0.2144(3) 0.142(5) Uani 1 1 d D
C133 C -1.0243(11) 0.8357(11) 0.2027(4) 0.167(9) Uani 0.67 1 d P
H13A H -1.0270 0.8531 0.1889 0.251 Uiso 0.67 1 calc PR
H13B H -1.0589 0.8239 0.2115 0.251 Uiso 0.67 1 calc PR
H13C H -1.0207 0.8021 0.1994 0.251 Uiso 0.67 1 calc PR
C144 C -0.9674(7) 0.8533(7) 0.2350(2) 0.117(5) Uani 0.67 1 d P
H14J H -0.9530 0.8273 0.2318 0.175 Uiso 0.67 1 calc PR
H14M H -1.0034 0.8329 0.2432 0.175 Uiso 0.67 1 calc PR
H14N H -0.9393 0.8856 0.2438 0.175 Uiso 0.67 1 calc PR
C161 C -0.9969(11) 0.9164(11) 0.2203(6) 0.269(17) Uani 0.67 1 d P
H16C H -1.0038 0.9320 0.2068 0.404 Uiso 0.67 1 calc PR
H16D H -0.9673 0.9477 0.2291 0.404 Uiso 0.67 1 calc PR
H16E H -1.0324 0.8968 0.2289 0.404 Uiso 0.67 1 calc PR
C142 C -0.2690(9) 0.5355(9) 0.2450(4) 0.256(10) Uani 1 1 d DU
H14P H -0.2846 0.4956 0.2404 0.384 Uiso 1 1 calc R
H14Q H -0.2304 0.5587 0.2390 0.384 Uiso 1 1 calc R
H14R H -0.2936 0.5498 0.2394 0.384 Uiso 1 1 calc R
C141 C -0.2462(10) 0.6069(10) 0.2750(4) 0.270(9) Uani 1 1 d DU
H14S H -0.2045 0.6298 0.2739 0.405 Uiso 1 1 calc R
H14T H -0.2583 0.6119 0.2897 0.405 Uiso 1 1 calc R
H14U H -0.2637 0.6194 0.2638 0.405 Uiso 1 1 calc R
C145 C -0.8844(6) 0.9547(6) 0.2075(3) 0.185(6) Uani 1 1 d DU
H14A H -0.8962 0.9828 0.2111 0.278 Uiso 1 1 calc R
H14B H -0.8503 0.9727 0.1982 0.278 Uiso 1 1 calc R
H14C H -0.8758 0.9412 0.2212 0.278 Uiso 1 1 calc R
Cl7 Cl -0.6267(5) 0.7278(5) 0.3742(2) 0.406(5) Uani 1 1 d DU
C12' C -1.0420(8) 0.8288(7) 0.3465(4) 0.096(5) Uani 0.50 1 d PDU
C124 C 0.1830(7) 0.8009(7) 0.3905(2) 0.53(4) Uani 1 1 d D
H12M H 0.1464 0.7676 0.3896 0.636 Uiso 1 1 calc R

loop_
_atom_site_aniso_label
_atom_site_aniso_U_11
_atom_site_aniso_U_22
_atom_site_aniso_U_33
_atom_site_aniso_U_23
_atom_site_aniso_U_13
_atom_site_aniso_U_12
C1 0.079(7) 0.065(6) 0.133(11) 0.009(6) 0.037(7) 0.043(6)
C2 0.183(11) 0.076(7) 0.078(8) 0.025(5) -0.002(7) 0.065(7)
C3 0.059(5) 0.110(7) 0.110(8) 0.054(6) -0.020(5) 0.040(5)
C4 0.063(5) 0.074(6) 0.109(8) 0.009(5) -0.011(5) 0.032(5)
C5 0.047(5) 0.081(6) 0.138(10) -0.039(6) -0.052(5) 0.026(4)
C6 0.147(9) 0.066(6) 0.043(6) -0.005(4) -0.009(5) 0.055(6)
C7 0.046(4) 0.048(4) 0.073(6) 0.003(4) 0.012(4) 0.030(4)
C22 0.048(4) 0.044(4) 0.072(6) -0.012(4) -0.002(4) 0.018(4)
C20 0.030(4) 0.054(4) 0.042(4) -0.001(3) -0.001(3) 0.013(3)
C25 0.070(5) 0.054(5) 0.049(5) -0.011(4) -0.013(4) 0.045(4)
C16 0.019(3) 0.042(4) 0.036(4) 0.006(3) 0.001(3) 0.016(3)
C24 0.058(4) 0.077(5) 0.024(4) 0.020(3) 0.025(3) 0.031(4)
C8 0.080(5) 0.074(5) 0.049(5) -0.004(4) -0.021(4) 0.056(5)
C9 0.115(7) 0.031(4) 0.078(7) -0.013(4) -0.016(5) 0.000(4)
C10 0.086(7) 0.092(7) 0.128(10) 0.017(6) 0.028(6) 0.063(6)
C11 0.052(5) 0.081(6) 0.073(6) -0.013(5) -0.025(4) 0.042(5)
C12 0.062(5) 0.073(6) 0.065(6) -0.012(4) -0.008(4) 0.047(5)
C18 0.041(4) 0.047(4) 0.063(5) -0.023(4) -0.034(3) 0.020(3)
C27 0.026(4) 0.063(5) 0.106(7) -0.018(5) -0.019(4) 0.022(4)
C13 0.024(4) 0.039(4) 0.159(9) 0.019(5) -0.019(4) 0.005(3)
C23 0.062(5) 0.068(5) 0.108(7) 0.042(5) 0.024(5) 0.045(5)
C14 0.040(4) 0.035(3) 0.049(4) 0.000(3) -0.006(3) 0.009(3)
C15 0.026(4) 0.079(5) 0.063(5) 0.022(4) 0.001(3) 0.022(4)
C17 0.053(5) 0.055(4) 0.058(5) -0.019(4) -0.010(4) 0.031(4)
C19 0.034(4) 0.085(6) 0.088(7) 0.001(5) -0.025(4) 0.027(4)
C26 0.147(9) 0.100(7) 0.097(9) 0.032(6) -0.019(7) 0.082(7)
C29 0.088(6) 0.080(6) 0.066(6) 0.028(5) 0.002(5) 0.052(5)
C30 0.064(6) 0.143(10) 0.122(10) -0.048(8) 0.025(6) -0.012(6)
C31 0.055(5) 0.096(7) 0.094(8) -0.036(6) 0.002(5) 0.010(5)
C32 0.084(6) 0.072(6) 0.111(8) -0.011(5) -0.012(5) 0.054(5)
C33 0.073(6) 0.067(6) 0.119(9) 0.021(6) -0.037(5) 0.029(5)
C34 0.027(3) 0.030(3) 0.072(5) 0.009(3) -0.005(3) 0.002(3)
C36 0.068(5) 0.075(6) 0.085(7) -0.017(5) -0.017(5) 0.037(5)
C37 0.030(4) 0.046(5) 0.134(9) -0.046(5) 0.002(5) 0.015(4)
C38 0.052(5) 0.052(5) 0.081(7) -0.014(4) -0.011(4) 0.029(4)
C39 0.031(4) 0.065(5) 0.084(6) 0.014(4) -0.009(4) 0.017(4)
O13 0.087(4) 0.083(4) 0.160(6) 0.030(4) 0.029(4) 0.049(3)
C42 0.045(5) 0.047(5) 0.103(8) 0.013(5) 0.016(4) 0.012(4)
C43 0.102(7) 0.052(5) 0.078(6) 0.009(4) -0.013(5) 0.042(5)
C46 0.035(4) 0.078(6) 0.083(7) 0.004(5) -0.009(4) 0.005(4)
C50 0.057(5) 0.061(5) 0.037(5) 0.029(4) -0.008(4) 0.015(4)
C49 0.034(4) 0.051(4) 0.026(4) 0.003(3) -0.004(3) 0.014(3)
C52 0.034(4) 0.048(4) 0.040(4) 0.018(3) 0.009(3) 0.021(3)
C45 0.028(3) 0.051(4) 0.048(5) 0.016(3) 0.022(3) 0.014(3)
C44 0.072(6) 0.054(5) 0.070(6) 0.002(4) -0.010(5) 0.014(4)
C48 0.029(3) 0.039(4) 0.083(6) -0.012(4) 0.002(3) 0.021(3)
C53 0.067(6) 0.086(6) 0.047(5) 0.004(4) 0.000(4) 0.036(5)
C35 0.050(5) 0.059(5) 0.086(7) -0.010(4) -0.019(4) 0.037(4)
C51 0.079(6) 0.030(4) 0.164(10) -0.010(5) -0.021(6) 0.023(4)
C47 0.051(5) 0.055(5) 0.108(8) 0.004(5) -0.018(5) 0.027(4)
C54 0.073(5) 0.071(5) 0.043(5) -0.023(4) 0.001(4) 0.048(5)
C55 0.043(10) 0.043(10) 0.72(8) 0.05(2) -0.05(2) 0.033(8)
C55' 0.046(8) 0.034(8) 0.26(3) -0.074(12) 0.074(12) -0.009(6)
C56 0.074(11) 0.056(10) 0.26(3) -0.034(13) -0.040(15) 0.019(9)
C56' 0.050(7) 0.040(7) 0.000(6) -0.009(5) 0.005(5) 0.018(6)
C57 0.187(12) 0.185(13) 0.257(18) 0.041(12) 0.051(12) 0.158(11)
C58 0.168(10) 0.110(8) 0.108(9) -0.048(6) -0.048(7) 0.107(8)
C59 0.206(15) 0.096(9) 0.188(15) 0.034(9) -0.104(12) -0.054(9)
C60 0.141(8) 0.066(5) 0.060(7) -0.003(4) 0.007(6) 0.055(6)
C62 0.138(10) 0.102(8) 0.111(9) 0.018(6) 0.016(7) 0.083(8)
C65 0.050(5) 0.077(7) 0.156(10) 0.035(6) 0.002(5) 0.027(5)
C66 0.068(5) 0.058(5) 0.031(5) 0.010(3) 0.011(3) 0.030(4)
C75 0.036(4) 0.075(5) 0.043(5) 0.007(4) -0.003(3) 0.022(4)
C63 0.082(5) 0.062(5) 0.031(4) 0.024(3) 0.001(4) 0.053(5)
C64 0.074(6) 0.095(7) 0.049(5) -0.030(4) -0.002(4) 0.054(5)
C68 0.075(5) 0.106(6) 0.035(5) -0.014(4) -0.007(4) 0.068(5)
C73 0.062(5) 0.060(4) 0.037(4) 0.045(3) 0.022(3) 0.037(4)
C70 0.083(6) 0.081(6) 0.042(5) -0.003(4) 0.001(4) 0.051(5)
C71 0.091(7) 0.083(7) 0.110(8) 0.034(6) 0.034(6) 0.050(6)
C74 0.057(5) 0.062(5) 0.068(6) 0.008(4) -0.019(4) 0.031(4)
C76 0.067(5) 0.050(5) 0.141(10) 0.039(5) 0.038(5) 0.037(4)
C77 0.083(6) 0.074(6) 0.072(7) 0.031(5) -0.007(5) 0.036(5)
C78 0.064(5) 0.075(6) 0.057(6) -0.011(4) -0.017(4) 0.045(5)
C67 0.061(4) 0.034(4) 0.025(4) 0.015(3) 0.014(3) 0.028(3)
C79 0.058(5) 0.069(5) 0.030(4) -0.009(4) -0.002(3) 0.037(4)
C72 0.046(4) 0.049(4) 0.036(4) -0.006(3) -0.011(3) 0.029(3)
C69 0.052(4) 0.057(4) 0.015(4) -0.012(3) 0.011(3) 0.019(4)
C61 0.042(4) 0.059(5) 0.029(4) 0.008(3) 0.021(3) 0.027(4)
C81 0.041(4) 0.044(4) 0.142(8) 0.052(5) 0.036(4) 0.029(4)
C83 0.075(6) 0.174(10) 0.098(8) -0.053(7) -0.022(5) 0.096(7)
C86 0.029(4) 0.062(5) 0.092(7) 0.022(4) 0.006(4) 0.018(4)
C87 0.102(7) 0.068(6) 0.069(7) 0.027(5) 0.008(5) 0.002(5)
C88 0.088(7) 0.077(7) 0.068(7) -0.015(5) -0.004(6) 0.038(6)
C89 0.069(7) 0.184(13) 0.36(2) -0.066(13) 0.033(10) 0.077(8)
C90 0.071(6) 0.061(5) 0.114(10) -0.031(6) -0.028(6) 0.042(5)
C91 0.063(6) 0.147(11) 0.253(18) 0.101(11) 0.009(8) 0.028(7)
C94 0.056(5) 0.138(8) 0.069(7) -0.012(6) 0.027(5) 0.032(5)
C98 0.221(19) 0.60(5) 0.163(18) 0.12(2) 0.072(15) 0.30(3)
C100 0.058(5) 0.051(5) 0.101(7) 0.002(4) -0.003(5) 0.029(4)
C96 0.071(5) 0.063(5) 0.063(6) 0.042(4) 0.041(4) 0.040(4)
C103 0.035(4) 0.110(7) 0.052(5) 0.000(5) -0.012(3) 0.038(4)
C92 0.041(4) 0.065(5) 0.043(5) -0.006(4) -0.006(3) 0.033(4)
C102 0.049(5) 0.064(5) 0.084(6) 0.028(4) 0.007(4) 0.035(4)
C93 0.050(5) 0.053(5) 0.164(10) 0.018(5) -0.028(5) 0.005(4)
C101 0.054(5) 0.099(7) 0.054(6) 0.002(5) 0.020(4) 0.036(5)
C95 0.068(5) 0.054(5) 0.091(7) -0.018(4) -0.033(5) 0.046(5)
C97 0.066(5) 0.065(5) 0.069(6) -0.022(4) -0.039(4) 0.024(5)
C105 0.048(4) 0.066(5) 0.039(5) -0.014(4) 0.010(3) 0.029(4)
C99 0.082(6) 0.089(7) 0.055(6) -0.025(5) -0.029(5) 0.052(6)
C106 0.056(5) 0.049(5) 0.061(6) 0.004(4) 0.007(4) 0.022(4)
C104 0.180(10) 0.048(5) 0.080(8) -0.005(5) 0.067(7) 0.004(6)
C107 0.041(4) 0.109(7) 0.062(6) 0.011(5) 0.006(4) 0.028(5)
C108 0.170(14) 0.130(12) 0.203(19) 0.030(11) 0.040(12) -0.014(9)
C109 0.138(9) 0.104(7) 0.117(9) -0.058(6) -0.060(7) 0.083(7)
C110 0.062(6) 0.178(12) 0.113(9) 0.028(9) -0.035(6) 0.033(7)
C111 0.069(5) 0.140(8) 0.151(10) -0.037(7) -0.033(5) 0.076(6)
C112 0.195(12) 0.088(7) 0.100(9) 0.015(6) 0.062(9) 0.061(8)
C113 0.077(6) 0.141(9) 0.168(12) 0.046(8) -0.025(6) 0.024(6)
C114 0.099(10) 0.191(17) 0.86(6) -0.32(3) -0.14(2) 0.047(11)
C115 0.124(8) 0.243(13) 0.110(8) -0.103(8) -0.062(6) 0.161(9)
C117 0.081(6) 0.139(9) 0.240(15) -0.007(9) 0.009(8) 0.077(7)
C118 0.038(5) 0.201(12) 0.110(9) -0.039(8) 0.019(5) 0.007(6)
C122 0.212(16) 0.218(17) 0.090(11) 0.024(11) -0.063(10) -0.065(14)
C123 0.169(11) 0.256(16) 0.065(8) -0.013(8) 0.038(7) 0.104(12)
N1 0.046(4) 0.056(4) 0.111(7) 0.018(4) -0.019(4) 0.011(3)
N2 0.038(3) 0.057(4) 0.068(4) 0.006(3) -0.014(3) 0.029(3)
N3 0.040(3) 0.062(4) 0.026(3) -0.009(3) -0.002(2) 0.018(3)
N4 0.172(9) 0.112(7) 0.142(9) 0.049(6) 0.075(7) 0.113(7)
N5 0.051(4) 0.024(3) 0.105(6) -0.006(3) -0.018(3) 0.010(3)
N6 0.050(4) 0.055(4) 0.099(6) 0.031(3) 0.012(3) 0.036(3)
N7 0.065(4) 0.068(4) 0.044(4) -0.002(3) -0.005(3) 0.048(3)
N8 0.045(3) 0.054(3) 0.036(3) 0.014(3) 0.003(2) 0.035(3)
N9 0.106(6) 0.129(7) 0.074(6) -0.010(5) -0.012(5) 0.082(6)
N10 0.093(5) 0.150(7) 0.079(6) -0.037(5) -0.027(4) 0.102(5)
N11 0.064(5) 0.060(4) 0.073(5) -0.014(3) 0.010(4) 0.020(4)
N12 0.040(3) 0.058(4) 0.068(5) -0.016(3) -0.017(3) 0.018(3)
N15 0.273(15) 0.136(9) 0.074(7) 0.013(6) -0.011(8) 0.124(10)
O1 0.058(4) 0.091(5) 0.234(10) 0.045(6) -0.022(5) 0.036(4)
O2 0.063(3) 0.085(4) 0.087(4) 0.008(3) -0.007(3) 0.052(3)
O3 0.054(3) 0.064(3) 0.087(4) -0.023(3) -0.011(3) 0.031(3)
O4 0.057(3) 0.044(3) 0.079(4) -0.001(3) -0.015(3) 0.021(3)
O5 0.021(2) 0.057(3) 0.088(4) 0.011(3) -0.002(2) 0.007(2)
O7 0.032(3) 0.070(3) 0.098(5) 0.010(3) -0.004(3) 0.028(3)
O8 0.043(3) 0.078(4) 0.205(7) -0.044(4) -0.014(4) 0.041(3)
O9 0.060(4) 0.058(3) 0.104(5) -0.007(3) 0.011(3) 0.016(3)
O10 0.050(3) 0.040(3) 0.077(4) -0.006(3) -0.007(3) 0.008(2)
O11 0.042(3) 0.063(4) 0.075(4) 0.018(3) 0.013(3) 0.024(3)
O12 0.052(3) 0.036(3) 0.063(4) 0.001(2) -0.008(2) 0.012(2)
C41 0.035(5) 0.031(4) 0.58(3) 0.069(8) 0.063(9) 0.015(3)
O14 0.057(4) 0.078(5) 0.522(19) 0.047(8) 0.002(7) 0.048(4)
O15 0.081(4) 0.064(3) 0.093(5) -0.003(3) -0.014(3) 0.041(3)
O16 0.072(3) 0.074(4) 0.049(3) 0.020(3) 0.005(3) 0.045(3)
O17 0.096(4) 0.068(4) 0.047(4) -0.006(3) 0.008(3) 0.046(3)
O18 0.070(3) 0.078(4) 0.052(4) 0.006(3) -0.001(3) 0.052(3)
O19 0.039(3) 0.044(3) 0.073(4) -0.001(2) -0.015(2) 0.013(2)
O20 0.091(4) 0.075(4) 0.125(5) -0.022(4) -0.061(4) 0.051(4)
O21 0.061(4) 0.103(5) 0.419(15) 0.097(7) 0.068(6) 0.049(4)
O22 0.103(5) 0.147(6) 0.052(4) -0.020(4) -0.029(3) 0.102(5)
O23 0.082(4) 0.055(3) 0.094(5) -0.007(3) -0.019(4) 0.028(3)
O24 0.033(3) 0.073(3) 0.071(4) 0.001(3) -0.004(2) 0.026(3)
O25 0.084(4) 0.049(3) 0.066(4) -0.001(3) 0.003(3) 0.033(3)
O26 0.054(3) 0.053(3) 0.103(5) 0.018(3) 0.002(3) 0.016(3)
O27 0.079(4) 0.085(4) 0.058(4) 0.013(3) -0.004(3) 0.046(3)
O29 0.045(3) 0.097(4) 0.116(5) -0.026(4) -0.025(3) 0.037(3)
O32 0.234(13) 0.154(8) 0.230(14) 0.006(7) -0.009(9) 0.074(8)
C127 0.147(11) 0.31(2) 0.31(2) 0.156(19) 0.102(13) 0.189(14)
C128 0.56(3) 0.56(3) 0.56(3) 0.0000(10) 0.0000(10) 0.282(14)
C82 0.100(8) 0.141(9) 0.132(11) 0.011(8) -0.045(7) 0.054(7)
C125 0.064(7) 0.221(17) 0.166(14) 0.111(13) -0.023(8) 0.020(8)
C126 0.147(10) 0.088(7) 0.129(10) -0.003(7) 0.004(8) 0.092(8)
C129 0.066(8) 0.236(17) 0.30(2) 0.114(15) 0.041(10) 0.053(9)
O33 0.040(4) 0.074(5) 1.14(4) 0.176(13) -0.070(10) 0.004(4)
C134 0.062(5) 0.064(6) 0.122(8) 0.030(5) -0.026(5) 0.018(5)
C140 0.44(3) 0.46(3) 0.47(3) 0.018(10) 0.009(10) 0.235(15)
C139 0.258(12) 0.256(12) 0.272(13) -0.049(9) -0.005(9) 0.154(9)
C146 0.140(12) 0.085(8) 0.36(2) 0.050(11) 0.165(15) 0.029(8)
C147 0.49(3) 0.109(9) 0.133(12) -0.018(8) -0.009(14) 0.167(15)
C159 0.096(8) 0.096(8) 0.39(4) 0.000 0.000 0.048(4)
C160 0.4279(13) 0.4279(13) 0.4280(18) 0.000 0.000 0.2140(6)
Cl3 0.414(9) 0.508(10) 0.493(11) 0.059(8) -0.014(8) 0.228(8)
C162 0.089(5) 0.089(5) 0.103(11) 0.000 0.000 0.044(2)
Cl5 0.306(6) 0.323(7) 0.396(8) -0.047(6) -0.032(6) 0.153(5)
C143 0.144(12) 0.166(12) 0.123(13) -0.024(10) 0.013(10) 0.083(11)
C133 0.25(3) 0.21(2) 0.18(2) 0.000(17) 0.008(19) 0.21(2)
C144 0.154(14) 0.174(15) 0.046(10) -0.019(9) 0.001(8) 0.100(13)
C161 0.20(2) 0.20(2) 0.48(5) 0.12(3) 0.16(3) 0.16(2)
C142 0.250(12) 0.261(13) 0.269(14) -0.006(9) -0.020(9) 0.136(9)
C141 0.268(12) 0.281(12) 0.265(13) -0.048(9) -0.002(9) 0.142(9)
C145 0.208(10) 0.166(9) 0.217(10) -0.053(7) -0.014(8) 0.119(8)
Cl7 0.389(9) 0.430(8) 0.396(9) 0.025(7) -0.043(6) 0.201(7)
C12' 0.096(6) 0.096(6) 0.096(6) -0.0001(10) 0.0005(10) 0.048(3)
C124 0.19(2) 1.25(10) 0.000(7) -0.08(2) -0.016(9) 0.25(4)

loop_
_atom_type_symbol
_atom_type_description
_atom_type_scat_dispersion_real
_atom_type_scat_dispersion_imag
_atom_type_scat_source
C C 0.0033 0.0016 'International Tables Vol C Tables 4.2.6.8 and 6.1.1.4'
H H 0.0000 0.0000 'International Tables Vol C Tables 4.2.6.8 and 6.1.1.4'
N N 0.0061 0.0033 'International Tables Vol C Tables 4.2.6.8 and 6.1.1.4'
O O 0.0106 0.0060 'International Tables Vol C Tables 4.2.6.8 and 6.1.1.4'
Cl Cl 0.1484 0.1585 'International Tables Vol C Tables 4.2.6.8 and 6.1.1.4'

loop_
_geom_angle_atom_site_label_1
_geom_angle_atom_site_label_2
_geom_angle_atom_site_label_3
_geom_angle
_geom_angle_site_symmetry_1
_geom_angle_site_symmetry_3
O1 C1 N1 126.3(10) . .
O1 C1 C20 118.7(11) . .
N1 C1 C20 115.0(9) . .
C110 C5 N1 118.5(9) . .
C110 C5 C114 116.1(15) . .
N1 C5 C114 106.8(9) . .
C26 C6 C9 111.0(8) . .
C26 C6 C2 115.0(8) . .
C9 C6 C2 110.4(9) . .
C22 C7 C24 120.0 . .
C22 C7 N3 118.3(4) . .
C24 C7 N3 121.7(4) . .
O3 C22 C7 115.7(4) . .
O3 C22 C20 124.3(4) . .
C7 C22 C20 120.0 . .
C25 C20 C22 120.0 . .
C25 C20 C1 118.3(4) . .
C22 C20 C1 121.7(4) . .
O7 C25 C20 120.3(3) . .
O7 C25 C16 119.5(3) . .
C20 C25 C16 120.0 . .
N2 C16 C24 124.8(3) . .
N2 C16 C25 114.8(3) . .
C24 C16 C25 120.0 . .
C16 C24 C7 120.0 . .
O4 C8 C9 107.3(7) . .
C8 C9 C6 118.5(8) . .
O5 C11 C12 122.4(4) . .
O5 C11 C23 117.5(4) . .
C12 C11 C23 120.0 . .
C11 C12 C18 120.0 . .
O4 C18 C12 121.5(4) . .
O4 C18 C27 118.4(4) . .
C12 C18 C27 120.0 . .
C13 C27 C18 120.0 . .
C13 C27 C134 113.7(4) . .
C18 C27 C134 126.0(4) . .
C23 C13 C27 120.0 . .
C13 C23 C11 120.0 . .
C13 C23 C15 112.7(4) . .
C11 C23 C15 127.3(4) . .
C19 C14 C17 111.2(5) . .
O2 C15 N2 118.3(7) . .
O2 C15 C23 121.4(6) . .
N2 C15 C23 120.4(5) . .
C4 C17 C14 109.8(6) . .
C4 C17 C3 111.7(7) . .
C14 C17 C3 109.3(6) . .
O5 C19 C14 104.6(6) . .
C36 C31 C118 109.2(9) . .
C36 C31 C30 108.8(8) . .
C118 C31 C30 102.7(8) . .
C43 C34 O12 110.5(5) . .
C31 C36 C39 110.8(7) . .
O29 C37 N4 125.1(8) . .
O29 C37 C51 125.9(9) . .
N4 C37 C51 108.9(9) . .
C29 C38 C43 115.1(8) . .
C29 C38 C32 107.8(7) . .
C43 C38 C32 111.3(7) . .
O11 C39 C36 107.6(6) . .
O8 C42 N6 124.3(7) . .
O8 C42 C45 119.0(7) . .
N6 C42 C45 116.5(7) . .
C34 C43 C38 119.2(7) . .
C50 C46 C44 120.0 . .
C50 C46 C41 129.6(5) . .
C44 C46 C41 110.3(5) . .
O11 C50 C49 124.1(4) . .
O11 C50 C46 115.9(4) . .
C49 C50 C46 120.0 . .
C50 C49 C52 120.0 . .
O12 C52 C45 117.5(4) . .
O12 C52 C49 122.5(3) . .
C45 C52 C49 120.0 . .
C52 C45 C44 120.0 . .
C52 C45 C42 127.9(5) . .
C44 C45 C42 112.1(5) . .
C45 C44 C46 120.0 . .
C53 C48 C54 120.0 . .
C48 C53 C35 120.0 . .
C48 C53 N6 121.3(4) . .
C35 C53 N6 118.4(4) . .
O10 C35 C51 121.9(4) . .
O10 C35 C53 118.1(4) . .
C51 C35 C53 120.0 . .
C35 C51 C47 120.0 . .
C35 C51 C37 118.2(4) . .
C47 C51 C37 120.9(4) . .
O9 C47 C54 118.0(4) . .
O9 C47 C51 122.0(4) . .
C54 C47 C51 120.0 . .
C47 C54 C48 120.0 . .
C47 C54 N5 118.8(4) . .
C48 C54 N5 120.8(4) . .
C55' C55 C56 79.2(10) . .
C146 C55' C56' 122.8(17) . .
C146 C55' C147 112.1(15) . .
C56' C55' C147 108.2(11) . .
C146 C55' C55 94.7(18) . .
C56' C55' C55 96.9(15) . .
C147 C55' C55 122(2) . .
C76 C56 C56' 57.2(10) . .
C76 C56 C55 116.4(12) . .
C56' C56 C55 82.1(13) . .
C76 C56' C55' 123.6(14) . .
C76 C56' C56 49.7(9) . .
C55' C56' C56 101.5(14) . .
C65 C62 C129 114.1(10) . .
C65 C62 C59 119.2(10) . .
C129 C62 C59 103.6(10) . .
C62 C65 C77 109.5(8) . .
C75 C66 C73 120.0 . .
C75 C66 C71 113.3(5) . .
C73 C66 C71 126.3(5) . .
C66 C75 C63 120.0 . .
C64 C63 C75 120.0 . .
C64 C63 C74 128.2(5) . 3_355
C75 C63 C74 111.8(4) . 3_355
O19 C64 C63 117.2(4) . .
O19 C64 C68 122.8(4) . .
C63 C64 C68 120.0 . .
C73 C68 C64 120.0 . .
O16 C73 C68 122.1(4) . .
O16 C73 C66 117.9(4) . .
C68 C73 C66 120.0 . .
N9 C70 O15 116.8(8) . .
N9 C70 C78 127.5(8) . .
O15 C70 C78 115.8(7) . .
O14 C71 N8 113.0(8) . .
O14 C71 C66 120.4(9) . .
N8 C71 C66 118.1(7) . .
O20 C74 N7 119.4(7) . .
O20 C74 C63 123.6(8) . 2_575
N7 C74 C63 117.0(7) . 2_575
C56 C76 C56' 73.1(13) . .
C56 C76 O16 117.0(10) . .
C56' C76 O16 119.0(8) . .
O19 C77 C65 102.5(6) . .
C67 C78 C61 120.0 . .
C67 C78 C70 120.1(4) . .
C61 C78 C70 119.6(5) . .
O18 C67 C78 122.6(4) . .
O18 C67 C79 117.3(4) . .
C78 C67 C79 120.0 . .
N8 C79 C72 122.6(4) . .
N8 C79 C67 117.4(4) . .
C72 C79 C67 120.0 . .
C69 C72 C79 120.0 . .
C61 C69 C72 120.0 . .
C61 C69 N7 116.5(4) . .
C72 C69 N7 123.5(4) . .
O17 C61 C69 121.5(4) . .
O17 C61 C78 118.5(4) . .
C69 C61 C78 120.0 . .
O21 C81 N11 123.4(8) . 2_575
O21 C81 C100 115.5(6) . .
N11 C81 C100 116.7(7) 2_575 .
C82 C83 C107 105.8(8) . .
C82 C83 C89 116.5(10) . .
C107 C83 C89 100.0(8) . .
O27 C86 C107 107.4(6) . .
C91 C87 O26 106.1(9) . .
O23 C88 N12 122.5(9) . .
O23 C88 C102 114.7(8) . .
N12 C88 C102 121.7(8) . .
O22 C90 N10 127.8(9) . .
O22 C90 C105 129.9(8) . .
N10 C90 C105 101.7(7) . .
C87 C91 C125 103.3(12) . .
C96 C100 C93 120.0 . .
C96 C100 C81 127.9(4) . .
C93 C100 C81 111.9(4) . .
O26 C96 C103 122.0(4) . .
O26 C96 C100 118.0(4) . .
C103 C96 C100 120.0 . .
C96 C103 C92 120.0 . .
O27 C92 C102 117.9(4) . .
O27 C92 C103 122.1(4) . .
C102 C92 C103 120.0 . .
C93 C102 C92 120.0 . .
C93 C102 C88 116.8(5) . .
C92 C102 C88 122.9(5) . .
C102 C93 C100 120.0 . .
C95 C101 C106 120.0 . .
N12 C95 C97 119.7(4) . .
N12 C95 C101 119.7(4) . .
C97 C95 C101 120.0 . .
C95 C97 C105 120.0 . .
C95 C97 O24 118.6(4) . .
C105 C97 O24 120.9(4) . .
C99 C105 C97 120.0 . .
C99 C105 C90 117.7(5) . .
C97 C105 C90 119.4(5) . .
O25 C99 C105 120.2(4) . .
O25 C99 C106 119.8(4) . .
C105 C99 C106 120.0 . .
C99 C106 C101 120.0 . .
C99 C106 N11 119.3(5) . .
C101 C106 N11 120.3(5) . .
C86 C107 C83 112.2(8) . .
C5 C110 C113 117.2(10) . .
C5 C110 C111 106.7(10) . .
C113 C110 C111 106.4(11) . .
C12' C115 N9 113.2(17) . .
C12' C115 C128 22.7(12) . .
N9 C115 C128 134.9(13) . .
C12' C115 C57 114.7(11) . .
N9 C115 C57 109.2(8) . .
C128 C115 C57 104.9(8) . .
C12' C117 C128 25.1(10) . .
C1 N1 C5 127.8(9) . .
C16 N2 C15 126.7(5) . .
C134 N3 C7 124.4(6) 2_575 .
C37 N4 C126 119.1(9) . .
C41 N5 C54 126.7(7) 2_575 .
C42 N6 C53 126.5(6) . .
C74 N7 C69 122.2(6) . .
C79 N8 C71 127.5(6) . .
C70 N9 C115 130.2(9) . .
C90 N10 C139 105.7(9) . .
C81 N11 C106 126.3(7) 3_355 .
C88 N12 C95 126.9(6) . .
C124 N15 C122 137.7(11) . .
C124 N15 C123 117.5(10) . .
C122 N15 C123 104.8(12) . .
C22 O3 C109 114.5(6) . .
C18 O4 C8 118.6(5) . .
C11 O5 C19 119.3(5) . .
C25 O7 C10 110.4(5) . .
C47 O9 C112 121.6(7) . .
C35 O10 C33 114.5(6) . .
C50 O11 C39 118.6(5) . .
C52 O12 C34 119.5(4) . .
N5 C41 O13 110.5(10) 3_355 .
N5 C41 C46 118.1(8) 3_355 .
O13 C41 C46 109.4(8) . .
C73 O16 C76 121.1(5) . .
C61 O17 C60 118.4(6) . .
C67 O18 C58 116.4(6) . .
C64 O19 C77 116.0(5) . .
C97 O24 C94 109.0(5) . .
C99 O25 C104 120.1(6) . .
C96 O26 C87 116.2(6) . .
C92 O27 C86 118.5(5) . .
C12' C127 C128 24.2(11) . .
C12' C128 C127 51(2) . .
C12' C128 C117 66.0(19) . .
C127 C128 C117 87.4(15) . .
C12' C128 C115 42.9(18) . .
C127 C128 C115 84.9(12) . .
C117 C128 C115 89.0(11) . .
C108 C125 C98 117.2(15) . .
C108 C125 C91 101.7(12) . .
C98 C125 C91 123.6(15) . .
N4 C126 C143 106.2(9) . .
N4 C126 C145 103.2(10) . .
C143 C126 C145 99.3(11) . .
O33 C134 N3 113.4(8) . 3_355
O33 C134 C27 116.6(7) . .
N3 C134 C27 119.8(8) 3_355 .
C142 C140 C139 92.4(8) . .
C142 C140 C141 101(2) . .
C139 C140 C141 130(3) . .
C132 C139 C140 119.6(15) . .
C132 C139 N10 107.2(15) . .
C140 C139 N10 104.9(17) . .
Cl3 C159 Cl3 117.3(8) . 2_575
Cl3 C159 Cl3 117.3(8) . 3_355
Cl3 C159 Cl3 117.3(8) 2_575 3_355
Cl7 C160 Cl7 98.2(13) 2_575 .
Cl7 C160 Cl7 98.2(13) 2_575 3_355
Cl7 C160 Cl7 98.2(13) . 3_355
Cl5 C162 Cl5 110.5(7) 2_575 .
Cl5 C162 Cl5 110.5(7) 2_575 3_355
Cl5 C162 Cl5 110.5(7) . 3_355
C133 C143 C144 115.0(16) . .
C133 C143 C161 99.3(18) . .
C144 C143 C161 107.0(16) . .
C133 C143 C126 99.2(14) . .
C144 C143 C126 127.0(13) . .
C161 C143 C126 105.8(14) . .
C160 Cl7 Cl7 40.9(7) . 3_355
C160 Cl7 Cl7 40.9(7) . 2_575
Cl7 Cl7 Cl7 60.000(3) 3_355 2_575
C128 C12' C115 114(2) . .
C128 C12' C127 105(3) . .
C115 C12' C127 121(2) . .
C128 C12' C117 89(2) . .
C115 C12' C117 115(2) . .
C127 C12' C117 107.3(17) . .
O32 C124 N15 99.9(17) . .

loop_
_geom_bond_atom_site_label_1
_geom_bond_atom_site_label_2
_geom_bond_distance
_geom_bond_site_symmetry_2
C1 O1 1.242(12) .
C1 N1 1.335(13) .
C1 C20 1.510(11) .
C2 C6 1.508(12) .
C3 C17 1.646(11) .
C4 C17 1.394(10) .
C5 C110 1.240(12) .
C5 N1 1.437(10) .
C5 C114 1.630(18) .
C6 C26 1.455(12) .
C6 C9 1.492(12) .
C7 C22 1.3900 .
C7 C24 1.3900 .
C7 N3 1.420(6) .
C22 O3 1.359(6) .
C22 C20 1.3900 .
C20 C25 1.3900 .
C25 O7 1.370(5) .
C25 C16 1.3900 .
C16 N2 1.391(6) .
C16 C24 1.3900 .
C8 O4 1.416(8) .
C8 C9 1.483(10) .
C10 O7 1.479(11) .
C11 O5 1.355(5) .
C11 C12 1.3900 .
C11 C23 1.3900 .
C12 C18 1.3900 .
C18 O4 1.336(6) .
C18 C27 1.3900 .
C27 C13 1.3900 .
C27 C134 1.461(9) .
C13 C23 1.3900 .
C23 C15 1.417(8) .
C14 C19 1.551(9) .
C14 C17 1.545(9) .
C15 O2 1.266(7) .
C15 N2 1.415(8) .
C19 O5 1.430(8) .
C29 C38 1.327(10) .
C30 C31 1.627(13) .
C31 C36 1.525(11) .
C31 C118 1.551(12) .
C32 C38 1.593(10) .
C33 O10 1.435(9) .
C34 C43 1.412(10) .
C34 O12 1.440(8) .
C36 C39 1.525(10) .
C37 O29 1.151(11) .
C37 N4 1.349(12) .
C37 C51 1.514(8) .
C38 C43 1.477(10) .
C39 O11 1.409(9) .
O13 C41 1.359(11) .
C42 O8 1.164(9) .
C42 N6 1.316(10) .
C42 C45 1.552(8) .
C46 C50 1.3900 .
C46 C44 1.3900 .
C46 C41 1.542(9) .
C50 O11 1.344(6) .
C50 C49 1.3900 .
C49 C52 1.3900 .
C52 O12 1.341(6) .
C52 C45 1.3900 .
C45 C44 1.3900 .
C48 C53 1.3900 .
C48 C54 1.3900 .
C53 C35 1.3900 .
C53 N6 1.394(7) .
C35 O10 1.346(6) .
C35 C51 1.3900 .
C51 C47 1.3900 .
C47 O9 1.388(6) .
C47 C54 1.3900 .
C54 N5 1.409(6) .
C55 C55' 1.69(4) .
C55 C56 1.98(3) .
C55' C146 1.27(2) .
C55' C56' 1.449(17) .
C55' C147 1.65(2) .
C56 C76 1.262(19) .
C56 C56' 1.58(2) .
C56' C76 1.391(13) .
C57 C115 1.587(15) .
C58 O18 1.477(10) .
C59 C62 1.607(16) .
C60 O17 1.429(9) .
C62 C65 1.399(12) .
C62 C129 1.511(15) .
C65 C77 1.593(11) .
C66 C75 1.3900 .
C66 C73 1.3900 .
C66 C71 1.470(11) .
C75 C63 1.3900 .
C63 C64 1.3900 .
C63 C74 1.423(8) 3_355
C64 O19 1.369(5) .
C64 C68 1.3900 .
C68 C73 1.3900 .
C73 O16 1.385(6) .
C70 N9 1.259(10) .
C70 O15 1.389(9) .
C70 C78 1.461(9) .
C71 O14 1.214(10) .
C71 N8 1.441(10) .
C74 O20 1.230(8) .
C74 N7 1.357(8) .
C74 C63 1.42(2) 2_575
C76 O16 1.432(9) .
C77 O19 1.400(9) .
C78 C67 1.3900 .
C78 C61 1.3900 .
C67 O18 1.360(6) .
C67 C79 1.3900 .
C79 N8 1.385(6) .
C79 C72 1.3900 .
C72 C69 1.3900 .
C69 C61 1.3900 .
C69 N7 1.457(6) .
C61 O17 1.329(6) .
C81 O21 1.241(9) .
C81 N11 1.265(9) 2_575
C81 C100 1.503(7) .
C83 C82 1.426(14) .
C83 C107 1.623(11) .
C83 C89 1.665(14) .
C86 O27 1.447(8) .
C86 C107 1.466(11) .
C87 C91 1.374(16) .
C87 O26 1.441(10) .
C88 O23 1.245(10) .
C88 N12 1.345(11) .
C88 C102 1.555(10) .
C90 O22 1.003(10) .
C90 N10 1.472(8) .
C90 C105 1.564(10) .
C91 C125 1.767(17) .
C94 O24 1.415(9) .
C98 C125 1.68(3) .
C100 C96 1.3900 .
C100 C93 1.3900 .
C96 O26 1.308(6) .
C96 C103 1.3900 .
C103 C92 1.3900 .
C92 O27 1.344(6) .
C92 C102 1.3900 .
C102 C93 1.3900 .
C101 C95 1.3900 .
C101 C106 1.3900 .
C95 N12 1.345(7) .
C95 C97 1.3900 .
C97 C105 1.3900 .
C97 O24 1.390(5) .
C105 C99 1.3900 .
C99 O25 1.347(6) .
C99 C106 1.3900 .
C106 N11 1.424(7) .
C104 O25 1.358(10) .
C108 C125 1.45(2) .
C109 O3 1.394(10) .
C110 C113 1.517(12) .
C110 C111 1.516(15) .
C112 O9 1.407(11) .
C115 C12' 1.160(18) .
C115 N9 1.413(10) .
C115 C128 1.551(10) .
C117 C12' 1.41(2) .
C117 C128 1.548(10) .
C122 N15 1.525(10) .
C123 N15 1.600(9) .
N3 C134 1.364(9) 2_575
N4 C126 1.476(11) .
N5 C41 1.276(10) 2_575
N10 C139 1.621(9) .
N11 C81 1.265(9) 3_355
N15 C124 1.481(7) .
C41 N5 1.276(10) 3_355
O32 C124 1.103(10) .
C127 C12' 1.24(2) .
C127 C128 1.546(10) .
C128 C12' 0.66(2) .
C126 C143 1.528(9) .
C126 C145 1.549(9) .
O33 C134 1.276(11) .
C134 N3 1.364(9) 3_355
C140 C142 1.561(10) .
C140 C139 1.573(10) .
C140 C141 1.607(10) .
C139 C132 1.528(10) .
C159 Cl3 1.627(15) .
C159 Cl3 1.627(15) 2_575
C159 Cl3 1.627(15) 3_355
C160 Cl7 1.631(10) 2_575
C160 Cl7 1.631(10) .
C160 Cl7 1.631(10) 3_355
C162 Cl5 1.664(7) 2_575
C162 Cl5 1.664(7) .
C162 Cl5 1.664(7) 3_355
C143 C133 1.34(2) .
C143 C144 1.427(19) .
C143 C161 1.48(2) .
Cl7 Cl7 2.465(19) 3_355
Cl7 Cl7 2.465(19) 2_575

loop_
_platon_squeeze_void_nr
_platon_squeeze_void_average_x
_platon_squeeze_void_average_y
_platon_squeeze_void_average_z
_platon_squeeze_void_volume
_platon_squeeze_void_count_electrons
1 -0.003 -0.005 -0.147 1997.0 -37.9
2 0.000 0.000 0.144 284.4 -3.5
3 0.523 0.048 0.186 1987.8 -37.9
4 0.000 0.000 0.287 166.8 7.3
5 0.000 0.000 0.427 405.4 20.7
6 0.337 -0.319 0.519 1977.9 -37.9
7 0.667 0.333 0.760 403.3 20.6
8 0.667 0.333 0.477 287.5 -3.6
9 0.667 0.333 0.621 164.0 7.3
10 0.333 0.667 0.094 403.0 20.6
11 0.333 0.667 0.810 287.6 -3.7
12 0.333 0.667 0.954 163.4 7.2
